data_9004452
loop_
_publ_author_name
'Margison, S. M.'
'Grice, J. D.'
'Groat, L. A.'

_publ_section_title
;
 The crystal structure of leisingite, (Cu,Mg,Zn)2(Mg,Fe)TeO6.6H2O
;
_journal_name_full 'The Canadian Mineralogist'
_journal_page_first 759
_journal_page_last 763
_journal_volume 35
_journal_year 1997
_chemical_formula_sum 'Cu2 Mg O12 Te'
_chemical_name_mineral Leisingite
_space_group_IT_number 162
_symmetry_space_group_name_Hall '-P 3 2'
_symmetry_space_group_name_H-M 'P -3 1 m'
_cell_angle_alpha 90
_cell_angle_beta 90
_cell_angle_gamma 120
_cell_length_a 5.316
_cell_length_b 5.316
_cell_length_c 9.719
_cell_formula_units_Z 1
_cell_volume 237.860
_database_code_amcsd 0005525
_exptl_crystal_density_diffrn 3.288
_cod_original_formula_sum 'Te Cu2 Mg O12'
_cod_database_code 9004452

loop_
_space_group_symop_operation_xyz
x,y,z
x-y,-y,z
y,-x+y,-z
-y,-x,-z
-x+y,-x,z
-x,-x+y,z
-x,-y,-z
-x+y,y,-z
-y,x-y,z
y,x,z
x-y,x,-z
x,x-y,-z

loop_
_atom_site_aniso_label
_atom_site_aniso_U_11
_atom_site_aniso_U_22
_atom_site_aniso_U_33
_atom_site_aniso_U_12
_atom_site_aniso_U_13
_atom_site_aniso_U_23
Te 0.01140 0.01140 0.06000 0.00570 0.00000 0.00000
Cu 0.01150 0.01150 0.03000 0.00580 0.00000 0.00000
Mg 0.01400 0.01400 0.03800 0.00710 0.00000 0.00000
O1 0.03100 0.03200 0.06300 0.01600 -0.01700 0.00000
O2 0.07900 0.24300 0.04500 0.12100 0.00000 0.00000

loop_
_atom_site_label
_atom_site_fract_x
_atom_site_fract_y
_atom_site_fract_z
Te 0.00000 0.00000 0.00000
Cu 0.33333 0.66667 0.00000
Mg 0.00000 0.00000 0.50000
O1 0.30700 0.00000 0.10450
O2 0.30700 0.00000 0.37690

loop_
_cod_related_entry_id
_cod_related_entry_database
_cod_related_entry_code
1 AMCSD 0005525
